data_4031449
loop_
_publ_author_name
'Figgis, B.N.'
'Williams, G.A.'
'Reynolds, P.A.'
'White, A.H.'
'Wright, S.'

_publ_section_title
;
 The magnetic, spectral and structural properties of
 trans-tetra-amminedinitronickel(II)
;
_journal_name_full
;
Journal of the Chemical Society. Dalton Transactions, Inorganic Chemistry 
(1972-)
;
_journal_page_first 997
_journal_page_last 1003
_journal_volume 1981
_journal_year 1981
_chemical_formula_sum 'H12 N6 Ni O4'
_chemical_name_systematic 'Ni (N H3)4 (N O2)2'
_space_group_IT_number 12
_symmetry_space_group_name_Hall '-C 2y'
_symmetry_space_group_name_H-M 'C 1 2/m 1'
_cell_angle_alpha 90
_cell_angle_beta 114.8
_cell_angle_gamma 90
_cell_formula_units_Z 2
_cell_length_a 10.628
_cell_length_b 6.887
_cell_length_c 5.974
_cell_volume 396.941
_citation_journal_id_ASTM JCDTBI
_cod_data_source_file Figgis_JCDTBI_1981_833.cif
_cod_data_source_block H12N6Ni1O4
_cod_original_cell_volume 396.9413
_cod_original_formula_sum 'H12 N6 Ni1 O4'
_cod_database_code 4031449

loop_
_symmetry_equiv_pos_as_xyz
x,y,z
-x,y,-z
-x,-y,-z
x,-y,z
x+1/2,y+1/2,z
-x+1/2,y+1/2,-z
-x+1/2,-y+1/2,-z
x+1/2,-y+1/2,z

loop_
_atom_site_label
_atom_site_type_symbol
_atom_site_fract_x
_atom_site_fract_y
_atom_site_fract_z
_atom_site_occupancy
_atom_site_U_iso_or_equiv
Ni1 Ni+2 0 0 0 1 0.0
O2 O-2 0.2135 0 -0.207 1 0.0
N2 N-3 0.0657 0.2207 0.2686 1 0.0
H1 H+1 0.0976 0.175 0.4198 1 0.0
N1 N+3 0.2005 0 -0.0076 1 0.0
H2 H+1 0.1198 0.2877 0.2475 1 0.0
H3 H+1 0.0012 0.2941 0.2435 1 0.0
O1 O-2 0.3086 0 0.1854 1 0.0
